data_2102505
loop_
_publ_author_name
'Kubicki, Maciej'

_publ_section_title
;
 Structural phase transitions, and Br&#x00B7;&#x00B7;&#x00B7;N and
 Br&#x00B7;&#x00B7;&#x00B7;Br interactions in
 1-phenyl-2-methyl-4-nitro-5-bromoimidazole
;
_journal_issue 3
_journal_name_full 'Acta Crystallographica Section B'
_journal_page_first 333
_journal_page_last 342
_journal_paper_doi 10.1107/S0108768104005853
_journal_volume 60
_journal_year 2004
_chemical_formula_moiety 'C10 H8 Br N3 O2'
_chemical_formula_sum 'C10 H8 Br N3 O2'
_chemical_formula_weight 282.10
_chemical_name_systematic
;
1-phenyl-4-nitro-5-bromo-imidazole
;
_space_group_IT_number 14
_symmetry_cell_setting monoclinic
_symmetry_space_group_name_Hall '-P 2ybc'
_symmetry_space_group_name_H-M 'P 1 21/c 1'
_atom_sites_solution_hydrogens geom
_atom_sites_solution_primary direct
_atom_sites_solution_secondary difmap
_audit_creation_method SHELXL-97
_cell_angle_alpha 90.00
_cell_angle_beta 106.478(6)
_cell_angle_gamma 90.00
_cell_formula_units_Z 4
_cell_length_a 6.9723(5)
_cell_length_b 6.8169(4)
_cell_length_c 22.9000(12)
_cell_measurement_reflns_used 3121
_cell_measurement_temperature 120.0(10)
_cell_measurement_theta_max 20
_cell_measurement_theta_min 3
_cell_volume 1043.72(12)
_computing_cell_refinement 'CrysAlisCCD v.169 (Oxford Diffraction, 2003a)'
_computing_data_collection 'CrysAlisCCD v.169 (Oxford Diffraction, 2003a)'
_computing_data_reduction 'CrysAlisRed v.169 (Oxford Diffraction, 2003b)'
_computing_structure_refinement 'SHELXL-97 (Sheldrick, 1997)'
_computing_structure_solution 'SHELXS-97 (Sheldrick, 1990)'
_diffrn_ambient_temperature 120.0(10)
_diffrn_measured_fraction_theta_full 0.995
_diffrn_measured_fraction_theta_max 0.929
_diffrn_measurement_device_type 'KUMA KM4CCD four-circle diffractometer'
_diffrn_measurement_method \w-scan
_diffrn_radiation_monochromator graphite
_diffrn_radiation_source 'fine-focus sealed tube'
_diffrn_radiation_type MoK\a
_diffrn_radiation_wavelength 0.71073
_diffrn_reflns_av_R_equivalents 0.0445
_diffrn_reflns_av_sigmaI/netI 0.0303
_diffrn_reflns_limit_h_max 9
_diffrn_reflns_limit_h_min -7
_diffrn_reflns_limit_k_max 9
_diffrn_reflns_limit_k_min -7
_diffrn_reflns_limit_l_max 30
_diffrn_reflns_limit_l_min -31
_diffrn_reflns_number 13861
_diffrn_reflns_theta_full 25.00
_diffrn_reflns_theta_max 29.81
_diffrn_reflns_theta_min 3.13
_exptl_absorpt_coefficient_mu 3.926
_exptl_absorpt_correction_T_max 0.573
_exptl_absorpt_correction_T_min 0.378
_exptl_absorpt_correction_type multi-scan
_exptl_absorpt_process_details 'SORTAV (Blessing, 1989)'
_exptl_crystal_colour colourless
_exptl_crystal_density_diffrn 1.795
_exptl_crystal_density_method 'not measured'
_exptl_crystal_description prism
_exptl_crystal_F_000 560
_exptl_crystal_size_max 0.3
_exptl_crystal_size_mid 0.25
_exptl_crystal_size_min 0.1
_refine_diff_density_max 0.711
_refine_diff_density_min -0.517
_refine_ls_extinction_coef 0.0095(9)
_refine_ls_extinction_expression Fc^*^=kFc[1+0.001xFc^2^\l^3^/sin(2\q)]^-1/4^
_refine_ls_extinction_method SHELXL
_refine_ls_goodness_of_fit_ref 1.069
_refine_ls_hydrogen_treatment refall
_refine_ls_matrix_type full
_refine_ls_number_parameters 178
_refine_ls_number_reflns 2788
_refine_ls_number_restraints 0
_refine_ls_restrained_S_all 1.069
_refine_ls_R_factor_all 0.0407
_refine_ls_R_factor_gt 0.0329
_refine_ls_shift/su_max 0.001
_refine_ls_shift/su_mean 0.000
_refine_ls_structure_factor_coef Fsqd
_refine_ls_weighting_details 'calc w=1/[\s^2^(Fo^2^)+(0.0000P)^2^+2.8500P] where P=(Fo^2^+2Fc^2^)/3'
_refine_ls_weighting_scheme calc
_refine_ls_wR_factor_gt 0.0651
_refine_ls_wR_factor_ref 0.0678
_reflns_number_gt 2349
_reflns_number_total 2788
_reflns_threshold_expression >2sigma(I)
_cod_data_source_file bk5005.cif
_cod_data_source_block 120K
_cod_original_cell_volume 1043.72(11)
_cod_original_sg_symbol_H-M P2~1~/c
_cod_database_code 2102505

loop_
_symmetry_equiv_pos_as_xyz
'x, y, z'
'-x, y+1/2, -z+1/2'
'-x, -y, -z'
'x, -y-1/2, z-1/2'

loop_
_atom_site_label
_atom_site_fract_x
_atom_site_fract_y
_atom_site_fract_z
_atom_site_U_iso_or_equiv
_atom_site_adp_type
_atom_site_calc_flag
_atom_site_occupancy
_atom_site_type_symbol
N1 0.6875(3) 0.2210(3) 0.42263(9) 0.0140(4) Uani d 1 N
C11 0.5253(3) 0.2058(4) 0.36720(11) 0.0151(5) Uani d 1 C
C12 0.4574(4) 0.0223(5) 0.34512(14) 0.0256(6) Uani d 1 C
H12 0.518(5) -0.087(5) 0.3681(16) 0.030(9) Uiso d 1 H
C13 0.3061(5) 0.0104(6) 0.29057(15) 0.0338(7) Uani d 1 C
H13 0.259(7) -0.107(8) 0.275(2) 0.069(15) Uiso d 1 H
C14 0.2258(4) 0.1786(6) 0.25930(14) 0.0326(7) Uani d 1 C
H14 0.128(6) 0.169(6) 0.2209(19) 0.044(11) Uiso d 1 H
C15 0.2940(5) 0.3607(6) 0.28268(15) 0.0356(8) Uani d 1 C
H15 0.235(6) 0.472(6) 0.264(2) 0.052(12) Uiso d 1 H
C16 0.4448(4) 0.3763(5) 0.33738(14) 0.0273(6) Uani d 1 C
H16 0.497(6) 0.497(6) 0.3532(18) 0.040(11) Uiso d 1 H
C2 0.8879(3) 0.2209(4) 0.42527(11) 0.0149(5) Uani d 1 C
C21 0.9579(4) 0.1999(5) 0.37037(13) 0.0220(6) Uani d 1 C
H21A 0.905(6) 0.302(6) 0.3432(18) 0.043(11) Uiso d 1 H
H21B 0.908(6) 0.077(6) 0.3511(17) 0.040(10) Uiso d 1 H
H21C 1.088(6) 0.197(5) 0.3815(16) 0.033(10) Uiso d 1 H
N3 1.0005(3) 0.2457(4) 0.48137(9) 0.0153(4) Uani d 1 N
C4 0.8695(3) 0.2636(4) 0.51549(10) 0.0132(4) Uani d 1 C
N4 0.9426(3) 0.2931(3) 0.57956(10) 0.0175(4) Uani d 1 N
O41 1.1249(3) 0.3044(3) 0.60261(9) 0.0275(5) Uani d 1 O
O42 0.8205(3) 0.3077(3) 0.60895(9) 0.0268(5) Uani d 1 O
C5 0.6734(3) 0.2467(4) 0.48058(10) 0.0138(4) Uani d 1 C
Br5 0.42674(3) 0.25220(4) 0.495852(10) 0.01471(9) Uani d 1 Br

loop_
_atom_site_aniso_label
_atom_site_aniso_U_11
_atom_site_aniso_U_22
_atom_site_aniso_U_33
_atom_site_aniso_U_12
_atom_site_aniso_U_13
_atom_site_aniso_U_23
N1 0.0112(8) 0.0174(11) 0.0127(9) -0.0010(8) 0.0025(7) -0.0015(7)
C11 0.0107(10) 0.0218(13) 0.0125(11) -0.0011(9) 0.0026(8) -0.0004(9)
C12 0.0252(14) 0.0258(15) 0.0217(14) -0.0008(12) -0.0001(11) -0.0041(11)
C13 0.0278(15) 0.0435(19) 0.0258(16) -0.0046(14) 0.0005(12) -0.0141(14)
C14 0.0197(13) 0.062(2) 0.0136(13) -0.0005(14) 0.0009(10) -0.0004(13)
C15 0.0272(16) 0.047(2) 0.0271(17) 0.0027(14) -0.0020(13) 0.0157(14)
C16 0.0240(14) 0.0271(15) 0.0271(15) -0.0010(12) 0.0013(11) 0.0081(12)
C2 0.0116(10) 0.0155(12) 0.0176(11) -0.0011(9) 0.0040(8) 0.0001(9)
C21 0.0165(12) 0.0340(16) 0.0176(13) -0.0016(11) 0.0083(10) -0.0033(11)
N3 0.0127(8) 0.0198(10) 0.0138(9) 0.0009(9) 0.0045(7) -0.0011(9)
C4 0.0118(9) 0.0143(10) 0.0134(10) 0.0009(9) 0.0033(8) -0.0017(9)
N4 0.0170(9) 0.0181(11) 0.0163(10) -0.0005(8) 0.0030(8) -0.0010(8)
O41 0.0152(9) 0.0457(13) 0.0184(9) -0.0016(8) -0.0006(7) -0.0027(8)
O42 0.0235(9) 0.0434(13) 0.0158(9) -0.0015(9) 0.0092(7) -0.0053(8)
C5 0.0124(9) 0.0128(10) 0.0169(11) -0.0013(9) 0.0052(8) -0.0023(10)
Br5 0.01168(12) 0.01573(13) 0.01764(13) 0.00000(10) 0.00566(8) -0.00018(10)

loop_
_atom_type_symbol
_atom_type_description
_atom_type_scat_dispersion_real
_atom_type_scat_dispersion_imag
_atom_type_scat_source
C C 0.0033 0.0016 'International Tables Vol C Tables 4.2.6.8 and 6.1.1.4'
H H 0.0000 0.0000 'International Tables Vol C Tables 4.2.6.8 and 6.1.1.4'
N N 0.0061 0.0033 'International Tables Vol C Tables 4.2.6.8 and 6.1.1.4'
O O 0.0106 0.0060 'International Tables Vol C Tables 4.2.6.8 and 6.1.1.4'
Br Br -0.2901 2.4595 'International Tables Vol C Tables 4.2.6.8 and 6.1.1.4'

loop_
_geom_angle_atom_site_label_1
_geom_angle_atom_site_label_2
_geom_angle_atom_site_label_3
_geom_angle
C5 N1 C2 107.88(19)
C5 N1 C11 127.41(19)
C2 N1 C11 124.6(2)
C12 C11 C16 122.1(3)
C12 C11 N1 119.2(2)
C16 C11 N1 118.7(2)
C11 C12 C13 118.4(3)
C11 C12 H12 117(2)
C13 C12 H12 124(2)
C14 C13 C12 120.6(3)
C14 C13 H13 119(3)
C12 C13 H13 120(3)
C15 C14 C13 120.0(3)
C15 C14 H14 120(2)
C13 C14 H14 120(3)
C14 C15 C16 120.4(3)
C14 C15 H15 120(3)
C16 C15 H15 119(3)
C11 C16 C15 118.5(3)
C11 C16 H16 120(2)
C15 C16 H16 122(2)
N3 C2 N1 111.1(2)
N3 C2 C21 126.5(2)
N1 C2 C21 122.4(2)
C2 C21 H21A 109(2)
C2 C21 H21B 108(2)
H21A C21 H21B 109(3)
C2 C21 H21C 109(2)
H21A C21 H21C 113(3)
H21B C21 H21C 109(3)
C2 N3 C4 105.07(19)
N3 C4 C5 112.0(2)
N3 C4 N4 120.03(19)
C5 C4 N4 127.9(2)
O42 N4 O41 123.4(2)
O42 N4 C4 118.3(2)
O41 N4 C4 118.3(2)
N1 C5 C4 103.94(19)
N1 C5 Br5 120.76(16)
C4 C5 Br5 135.30(18)

loop_
_geom_bond_atom_site_label_1
_geom_bond_atom_site_label_2
_geom_bond_distance
N1 C5 1.369(3)
N1 C2 1.382(3)
N1 C11 1.444(3)
C11 C12 1.382(4)
C11 C16 1.384(4)
C12 C13 1.390(4)
C12 H12 0.94(4)
C13 C14 1.383(5)
C13 H13 0.90(5)
C14 C15 1.382(5)
C14 H14 0.95(4)
C15 C16 1.392(4)
C15 H15 0.91(4)
C16 H16 0.93(4)
C2 N3 1.313(3)
C2 C21 1.479(3)
C21 H21A 0.93(4)
C21 H21B 0.97(4)
C21 H21C 0.87(4)
N3 C4 1.366(3)
C4 C5 1.379(3)
C4 N4 1.424(3)
N4 O42 1.230(3)
N4 O41 1.233(3)
C5 Br5 1.850(2)

loop_
_geom_hbond_atom_site_label_D
_geom_hbond_atom_site_label_H
_geom_hbond_atom_site_label_A
_geom_hbond_site_symmetry_A
_geom_hbond_distance_DH
_geom_hbond_distance_HA
_geom_hbond_distance_DA
_geom_hbond_angle_DHA
C14 H14 O41 4_465 0.95(4) 2.71(4) 3.457(4) 136(3)
C21 H21C Br5 1_655 0.87(4) 3.01(4) 3.707(3) 138(3)

loop_
_geom_torsion_atom_site_label_1
_geom_torsion_atom_site_label_2
_geom_torsion_atom_site_label_3
_geom_torsion_atom_site_label_4
_geom_torsion
C5 N1 C11 C12 -95.2(3)
C2 N1 C11 C12 88.1(3)
C5 N1 C11 C16 85.8(3)
C2 N1 C11 C16 -91.0(3)
C16 C11 C12 C13 1.3(4)
N1 C11 C12 C13 -177.7(3)
C11 C12 C13 C14 -0.1(5)
C12 C13 C14 C15 -0.9(5)
C13 C14 C15 C16 0.6(5)
C12 C11 C16 C15 -1.6(4)
N1 C11 C16 C15 177.4(3)
C14 C15 C16 C11 0.6(5)
C5 N1 C2 N3 -0.2(3)
C11 N1 C2 N3 177.1(2)
C5 N1 C2 C21 -178.9(2)
C11 N1 C2 C21 -1.6(4)
N1 C2 N3 C4 -0.5(3)
C21 C2 N3 C4 178.1(3)
C2 N3 C4 C5 1.0(3)
C2 N3 C4 N4 -179.8(2)
N3 C4 N4 O42 -179.7(2)
C5 C4 N4 O42 -0.6(4)
N3 C4 N4 O41 0.9(4)
C5 C4 N4 O41 179.9(3)
C2 N1 C5 C4 0.8(3)
C11 N1 C5 C4 -176.4(2)
C2 N1 C5 Br5 -179.33(18)
C11 N1 C5 Br5 3.5(4)
N3 C4 C5 N1 -1.1(3)
N4 C4 C5 N1 179.8(2)
N3 C4 C5 Br5 179.0(2)
N4 C4 C5 Br5 -0.1(5)

loop_
_cod_related_entry_id
_cod_related_entry_database
_cod_related_entry_code
1 ChemSpider 4052484
